data_2210166
loop_
_publ_author_name
'Yuan, Chun-Lan'

_publ_section_title
;
 Bis{4-chloro-2-[2-(isopropylamino)ethyliminomethyl]phenolato}cobalt(III)
 perchlorate
;
_journal_coeditor_code CI2139
_journal_issue 9
_journal_name_full 'Acta Crystallographica Section E'
_journal_page_first m2257
_journal_page_last m2259
_journal_paper_doi 10.1107/S1600536806031394
_journal_volume 62
_journal_year 2006
_chemical_formula_iupac '[Co (C12 H16 Cl N2 O)2] Cl O4'
_chemical_formula_moiety 'C24 H32 Cl2 Co N4 O2 +, Cl O4 -'
_chemical_formula_sum 'C24 H32 Cl3 Co N4 O6'
_chemical_formula_weight 637.82
_chemical_name_systematic
;
Bis{4-chloro-2-[2-(isopropylamino)ethyliminomethyl]phenolato}cobalt(III)
perchlorate
;
_space_group_IT_number 14
_symmetry_cell_setting monoclinic
_symmetry_space_group_name_Hall '-P 2ybc'
_symmetry_space_group_name_H-M 'P 1 21/c 1'
_atom_sites_solution_hydrogens geom
_atom_sites_solution_primary direct
_atom_sites_solution_secondary difmap
_audit_creation_method SHELXL-97
_cell_angle_alpha 90.00
_cell_angle_beta 91.812(2)
_cell_angle_gamma 90.00
_cell_formula_units_Z 8
_cell_length_a 11.3620(10)
_cell_length_b 16.951(2)
_cell_length_c 29.566(3)
_cell_measurement_reflns_used 3630
_cell_measurement_temperature 298(2)
_cell_measurement_theta_max 24.23
_cell_measurement_theta_min 2.16
_cell_volume 5691.5(10)
_computing_cell_refinement SMART
_computing_data_collection 'SMART (Bruker, 1998)'
_computing_data_reduction 'SAINT (Bruker, 1998)'
_computing_molecular_graphics 'SHELXTL (Bruker, 1998)'
_computing_publication_material SHELXTL
_computing_structure_refinement 'SHELXL97 (Sheldrick, 1997)'
_computing_structure_solution 'SHELXS97 (Sheldrick, 1997)'
_diffrn_ambient_temperature 298(2)
_diffrn_measured_fraction_theta_full 0.994
_diffrn_measured_fraction_theta_max 0.994
_diffrn_measurement_device_type 'Bruker SMART CCD area-detector'
_diffrn_measurement_method \w
_diffrn_radiation_monochromator graphite
_diffrn_radiation_source 'fine-focus sealed tube'
_diffrn_radiation_type MoK\a
_diffrn_radiation_wavelength 0.71073
_diffrn_reflns_av_R_equivalents 0.0901
_diffrn_reflns_av_sigmaI/netI 0.1044
_diffrn_reflns_limit_h_max 14
_diffrn_reflns_limit_h_min -14
_diffrn_reflns_limit_k_max 21
_diffrn_reflns_limit_k_min -22
_diffrn_reflns_limit_l_max 38
_diffrn_reflns_limit_l_min -36
_diffrn_reflns_number 48467
_diffrn_reflns_theta_full 27.50
_diffrn_reflns_theta_max 27.50
_diffrn_reflns_theta_min 1.38
_diffrn_standards_number 0
_exptl_absorpt_coefficient_mu 0.930
_exptl_absorpt_correction_T_max 0.9293
_exptl_absorpt_correction_T_min 0.7679
_exptl_absorpt_correction_type multi-scan
_exptl_absorpt_process_details '(SADABS; Sheldrick, 1996)'
_exptl_crystal_colour red
_exptl_crystal_density_diffrn 1.489
_exptl_crystal_density_method 'not measured'
_exptl_crystal_description Plate
_exptl_crystal_F_000 2640
_exptl_crystal_size_max 0.30
_exptl_crystal_size_mid 0.18
_exptl_crystal_size_min 0.08
_refine_diff_density_max 0.909
_refine_diff_density_min -0.722
_refine_ls_extinction_method none
_refine_ls_goodness_of_fit_ref 1.027
_refine_ls_hydrogen_treatment constr
_refine_ls_matrix_type full
_refine_ls_number_parameters 703
_refine_ls_number_reflns 12990
_refine_ls_number_restraints 64
_refine_ls_restrained_S_all 1.048
_refine_ls_R_factor_all 0.1685
_refine_ls_R_factor_gt 0.0818
_refine_ls_shift/su_max 0.001
_refine_ls_shift/su_mean 0.000
_refine_ls_structure_factor_coef Fsqd
_refine_ls_weighting_details 'calc w=1/[\s^2^(Fo^2^)+(0.1010P)^2^+3.5387P] where P=(Fo^2^+2Fc^2^)/3'
_refine_ls_weighting_scheme calc
_refine_ls_wR_factor_gt 0.1955
_refine_ls_wR_factor_ref 0.2376
_reflns_number_gt 6337
_reflns_number_total 12990
_reflns_threshold_expression I>2\s(I)
_cod_data_source_file ci2139.cif
_cod_data_source_block I
_cod_depositor_comments
;
The following automatic conversions were performed:
'_symmetry_cell_setting' value 'Monoclinic' changed to 'monoclinic'
according to '/home/saulius/struct/CIF-dictionaries/cif_core.dic'
dictionary named 'cif_core.dic' version 2.4.1 from 2010-06-29.

Automatic conversion script
Id: cif_fix_enum 1527 2010-12-29 10:47:43Z saulius 

The following automatic conversions were performed:

'_symmetry_cell_setting' value 'Monoclinic' changed to 'monoclinic'
according to /home/saulius/struct/CIF-dictionaries/cif_core.dic
dictionary named 'cif_core.dic' version 2.4.1 from 2010-06-29.

Automatic conversion script
Id: cif_fix_values 1715 2011-07-08 13:25:40Z adriana 
;
_cod_original_sg_symbol_H-M 'P 21/c'
_cod_database_code 2210166
_cod_database_fobs_code 2210166

loop_
_symmetry_equiv_pos_as_xyz
'x, y, z'
'-x, y+1/2, -z+1/2'
'-x, -y, -z'
'x, -y-1/2, z-1/2'

loop_
_atom_site_type_symbol
_atom_site_label
_atom_site_fract_x
_atom_site_fract_y
_atom_site_fract_z
_atom_site_U_iso_or_equiv
_atom_site_adp_type
_atom_site_calc_flag
_atom_site_refinement_flags
_atom_site_occupancy
_atom_site_disorder_assembly
_atom_site_disorder_group
Co Co1 0.77601(7) 0.48791(4) 0.74281(3) 0.0458(2) Uani d . 1 . .
Co Co2 0.75910(7) 0.73413(5) 0.04870(3) 0.0523(3) Uani d . 1 . .
Cl Cl1 1.0765(2) 0.73652(15) 0.90677(7) 0.1100(8) Uani d . 1 . .
Cl Cl2 1.2837(2) 0.46010(18) 0.60376(9) 0.1235(9) Uani d . 1 . .
Cl Cl3 1.30673(15) 0.84162(12) 0.15664(7) 0.0823(6) Uani d . 1 . .
Cl Cl4 0.6678(3) 1.15272(15) 0.01996(10) 0.1401(12) Uani d . 1 . .
Cl Cl5 0.73004(18) 0.43878(12) 0.96086(8) 0.0864(6) Uani d . 1 . .
Cl Cl6 0.59951(16) 0.70990(11) 0.22423(7) 0.0745(5) Uani d D 1 . .
O O1 0.8380(4) 0.5908(2) 0.75039(13) 0.0565(11) Uani d . 1 . .
O O2 0.9283(3) 0.4440(2) 0.74206(14) 0.0562(11) Uani d . 1 . .
O O3 0.8175(3) 0.7768(3) 0.10390(13) 0.0600(11) Uani d . 1 . .
O O4 0.8161(4) 0.8221(2) 0.01701(14) 0.0574(11) Uani d . 1 . .
O O5 0.8484(5) 0.4558(4) 0.9518(3) 0.125(2) Uani d . 1 . .
O O6 0.6679(8) 0.4579(6) 0.9172(3) 0.189(4) Uani d U 1 . .
O O7 0.6772(6) 0.4917(4) 0.9898(2) 0.123(2) Uani d U 1 . .
O O8 0.7074(6) 0.3609(4) 0.9687(3) 0.149(3) Uani d . 1 . .
O O9 0.5426(11) 0.6674(7) 0.1908(4) 0.171(7) Uani d PDU 0.585(16) A 1
O O9' 0.6470(14) 0.7564(8) 0.2591(5) 0.176(11) Uani d PDU 0.415(16) A 2
O O10 0.7064(6) 0.6966(7) 0.2095(3) 0.228(6) Uani d D 1 A .
O O11 0.5589(6) 0.6615(5) 0.2575(3) 0.154(3) Uani d DU 1 A .
O O12 0.5392(8) 0.7737(5) 0.2110(3) 0.200(4) Uani d DU 1 A .
N N1 0.7889(4) 0.4650(3) 0.80578(16) 0.0504(12) Uani d . 1 . .
N N2 0.7098(4) 0.3764(3) 0.73632(16) 0.0513(12) Uani d . 1 . .
H H2A 0.6304 0.3804 0.7388 0.062 Uiso calc R 1 . .
N N3 0.7732(5) 0.5118(3) 0.67974(16) 0.0516(12) Uani d . 1 . .
N N4 0.6185(4) 0.5422(3) 0.74249(16) 0.0542(13) Uani d . 1 . .
H H4A 0.6382 0.5940 0.7457 0.065 Uiso calc R 1 . .
N N5 0.9055(4) 0.6878(3) 0.03368(16) 0.0503(12) Uani d . 1 . .
N N6 0.7001(5) 0.6829(3) -0.00923(17) 0.0618(14) Uani d . 1 . .
H H6A 0.6778 0.6339 -0.0004 0.074 Uiso calc R 1 . .
N N7 0.6125(4) 0.7865(4) 0.06121(16) 0.0624(15) Uani d . 1 . .
N N8 0.6927(5) 0.6498(4) 0.0871(2) 0.0786(18) Uani d . 1 . .
H H8C 0.7074 0.6701 0.1152 0.094 Uiso calc R 1 . .
C C1 0.9010(5) 0.5792(3) 0.82862(19) 0.0516(15) Uani d . 1 . .
C C2 0.8864(5) 0.6208(4) 0.7870(2) 0.0502(14) Uani d . 1 . .
C C3 0.9229(6) 0.6990(4) 0.7863(2) 0.0613(17) Uani d . 1 . .
H H3 0.9090 0.7284 0.7602 0.074 Uiso calc R 1 . .
C C4 0.9780(7) 0.7341(4) 0.8225(3) 0.075(2) Uani d . 1 . .
H H4 1.0009 0.7867 0.8210 0.090 Uiso calc R 1 . .
C C5 0.9999(6) 0.6911(4) 0.8615(2) 0.0676(19) Uani d . 1 . .
C C6 0.9610(5) 0.6153(4) 0.8652(2) 0.0590(16) Uani d . 1 . .
H H6 0.9744 0.5876 0.8920 0.071 Uiso calc R 1 . .
C C7 0.8517(5) 0.5029(3) 0.8351(2) 0.0521(15) Uani d . 1 . .
H H7 0.8664 0.4787 0.8630 0.063 Uiso calc R 1 . .
C C8 0.7413(6) 0.3876(4) 0.8176(2) 0.0647(18) Uani d . 1 . .
H H8A 0.6589 0.3922 0.8247 0.078 Uiso calc R 1 . .
H H8B 0.7839 0.3663 0.8437 0.078 Uiso calc R 1 . .
C C9 0.7549(6) 0.3347(4) 0.7776(2) 0.0658(18) Uani d . 1 . .
H H9A 0.8372 0.3213 0.7745 0.079 Uiso calc R 1 . .
H H9B 0.7110 0.2863 0.7818 0.079 Uiso calc R 1 . .
C C10 0.7307(6) 0.3287(4) 0.6939(2) 0.0628(17) Uani d . 1 . .
H H10 0.8096 0.3415 0.6837 0.075 Uiso calc R 1 . .
C C11 0.7254(7) 0.2398(4) 0.7016(3) 0.088(2) Uani d . 1 . .
H H11A 0.6515 0.2263 0.7144 0.132 Uiso calc R 1 . .
H H11B 0.7886 0.2241 0.7219 0.132 Uiso calc R 1 . .
H H11C 0.7327 0.2129 0.6732 0.132 Uiso calc R 1 . .
C C12 0.6428(7) 0.3501(5) 0.6560(2) 0.083(2) Uani d . 1 . .
H H12A 0.5646 0.3377 0.6651 0.125 Uiso calc R 1 . .
H H12B 0.6602 0.3205 0.6293 0.125 Uiso calc R 1 . .
H H12C 0.6482 0.4055 0.6496 0.125 Uiso calc R 1 . .
C C13 0.9726(6) 0.4746(3) 0.6651(2) 0.0527(15) Uani d . 1 . .
C C14 1.0022(5) 0.4475(3) 0.7094(2) 0.0501(15) Uani d . 1 . .
C C15 1.1165(6) 0.4215(4) 0.7180(3) 0.0663(18) Uani d . 1 . .
H H15 1.1365 0.4017 0.7466 0.080 Uiso calc R 1 . .
C C16 1.2011(7) 0.4239(4) 0.6860(3) 0.077(2) Uani d . 1 . .
H H16 1.2769 0.4059 0.6929 0.093 Uiso calc R 1 . .
C C17 1.1729(7) 0.4534(5) 0.6430(3) 0.079(2) Uani d . 1 . .
C C18 1.0594(7) 0.4768(4) 0.6328(2) 0.073(2) Uani d . 1 . .
H H18 1.0401 0.4945 0.6038 0.088 Uiso calc R 1 . .
C C19 0.8602(6) 0.5053(3) 0.6534(2) 0.0587(16) Uani d . 1 . .
H H19 0.8481 0.5225 0.6237 0.070 Uiso calc R 1 . .
C C20 0.6673(6) 0.5559(4) 0.6647(2) 0.0678(19) Uani d . 1 . .
H H20A 0.6445 0.5409 0.6340 0.081 Uiso calc R 1 . .
H H20B 0.6838 0.6121 0.6651 0.081 Uiso calc R 1 . .
C C21 0.5696(6) 0.5381(4) 0.6958(2) 0.0658(18) Uani d . 1 . .
H H21A 0.5066 0.5763 0.6915 0.079 Uiso calc R 1 . .
H H21B 0.5380 0.4859 0.6896 0.079 Uiso calc R 1 . .
C C22 0.5311(5) 0.5300(4) 0.7787(2) 0.0559(16) Uani d . 1 . .
H H22 0.5355 0.4749 0.7885 0.067 Uiso calc R 1 . .
C C23 0.4036(6) 0.5482(4) 0.7642(3) 0.075(2) Uani d . 1 . .
H H23A 0.3537 0.5408 0.7894 0.113 Uiso calc R 1 . .
H H23B 0.3792 0.5133 0.7401 0.113 Uiso calc R 1 . .
H H23C 0.3979 0.6018 0.7539 0.113 Uiso calc R 1 . .
C C24 0.5653(7) 0.5820(5) 0.8189(3) 0.089(2) Uani d . 1 . .
H H24A 0.6355 0.5617 0.8335 0.133 Uiso calc R 1 . .
H H24B 0.5026 0.5825 0.8399 0.133 Uiso calc R 1 . .
H H24C 0.5795 0.6348 0.8085 0.133 Uiso calc R 1 . .
C C25 1.0232(5) 0.7612(3) 0.08803(19) 0.0467(14) Uani d . 1 . .
C C26 0.9295(5) 0.7853(3) 0.11443(19) 0.0503(14) Uani d . 1 . .
C C27 0.9584(5) 0.8200(4) 0.1567(2) 0.0561(16) Uani d . 1 . .
H H27 0.8989 0.8322 0.1765 0.067 Uiso calc R 1 . .
C C28 1.0728(6) 0.8357(4) 0.1689(2) 0.0620(18) Uani d . 1 . .
H H28 1.0899 0.8581 0.1970 0.074 Uiso calc R 1 . .
C C29 1.1627(5) 0.8194(3) 0.1409(2) 0.0520(15) Uani d . 1 . .
C C30 1.1399(5) 0.7801(3) 0.1013(2) 0.0498(14) Uani d . 1 . .
H H30 1.2015 0.7657 0.0831 0.060 Uiso calc R 1 . .
C C31 1.0057(5) 0.7126(3) 0.04915(19) 0.0497(14) Uani d . 1 . .
H H31 1.0722 0.6975 0.0337 0.060 Uiso calc R 1 . .
C C32 0.9001(6) 0.6368(4) -0.0061(2) 0.0626(17) Uani d . 1 . .
H H32A 0.8834 0.5828 0.0026 0.075 Uiso calc R 1 . .
H H32B 0.9743 0.6377 -0.0214 0.075 Uiso calc R 1 . .
C C33 0.8032(6) 0.6684(5) -0.0363(2) 0.075(2) Uani d . 1 . .
H H33A 0.8281 0.7171 -0.0504 0.090 Uiso calc R 1 . .
H H33B 0.7839 0.6306 -0.0601 0.090 Uiso calc R 1 . .
C C34 0.5936(7) 0.7138(4) -0.0356(2) 0.073(2) Uani d . 1 . .
H H34 0.5416 0.7353 -0.0129 0.088 Uiso calc R 1 . .
C C35 0.6189(10) 0.7796(6) -0.0654(4) 0.148(5) Uani d . 1 . .
H H35A 0.6586 0.7605 -0.0914 0.223 Uiso calc R 1 . .
H H35B 0.6682 0.8170 -0.0495 0.223 Uiso calc R 1 . .
H H35C 0.5465 0.8046 -0.0749 0.223 Uiso calc R 1 . .
C C36 0.5260(7) 0.6484(5) -0.0577(3) 0.100(3) Uani d . 1 . .
H H36A 0.4584 0.6696 -0.0738 0.149 Uiso calc R 1 . .
H H36B 0.5008 0.6121 -0.0351 0.149 Uiso calc R 1 . .
H H36C 0.5751 0.6214 -0.0785 0.149 Uiso calc R 1 . .
C C37 0.6704(6) 0.9176(4) 0.0375(2) 0.0627(18) Uani d . 1 . .
C C38 0.7784(6) 0.8943(4) 0.0209(2) 0.0626(18) Uani d . 1 . .
C C39 0.8505(7) 0.9556(5) 0.0055(3) 0.090(2) Uani d . 1 . .
H H39 0.9243 0.9429 -0.0051 0.108 Uiso calc R 1 . .
C C40 0.8171(9) 1.0330(5) 0.0056(3) 0.104(3) Uani d . 1 . .
H H40 0.8672 1.0716 -0.0052 0.125 Uiso calc R 1 . .
C C41 0.7109(10) 1.0533(5) 0.0213(3) 0.094(3) Uani d . 1 . .
C C42 0.6367(8) 0.9979(5) 0.0371(3) 0.079(2) Uani d . 1 . .
H H42 0.5637 1.0127 0.0477 0.095 Uiso calc R 1 . .
C C43 0.5942(6) 0.8620(5) 0.0549(2) 0.072(2) Uani d . 1 . .
H H43 0.5210 0.8808 0.0631 0.086 Uiso calc R 1 . .
C C44 0.5278(7) 0.7370(6) 0.0835(3) 0.091(3) Uani d . 1 . .
H H44A 0.5190 0.7550 0.1143 0.110 Uiso calc R 1 . .
H H44B 0.4518 0.7412 0.0678 0.110 Uiso calc R 1 . .
C C45 0.5658(7) 0.6562(6) 0.0837(3) 0.097(3) Uani d . 1 . .
H H45A 0.5373 0.6306 0.0562 0.117 Uiso calc R 1 . .
H H45B 0.5320 0.6291 0.1091 0.117 Uiso calc R 1 . .
C C46 0.7536(8) 0.5713(4) 0.0913(3) 0.085(2) Uani d . 1 . .
H H46 0.7827 0.5558 0.0618 0.102 Uiso calc R 1 . .
C C47 0.6747(10) 0.5062(6) 0.1088(4) 0.144(5) Uani d . 1 . .
H H47A 0.7195 0.4585 0.1126 0.216 Uiso calc R 1 . .
H H47B 0.6105 0.4974 0.0875 0.216 Uiso calc R 1 . .
H H47C 0.6443 0.5217 0.1374 0.216 Uiso calc R 1 . .
C C48 0.8562(8) 0.5792(5) 0.1245(4) 0.124(4) Uani d . 1 . .
H H48A 0.8285 0.5971 0.1531 0.186 Uiso calc R 1 . .
H H48B 0.9113 0.6167 0.1132 0.186 Uiso calc R 1 . .
H H48C 0.8941 0.5289 0.1283 0.186 Uiso calc R 1 . .

loop_
_atom_site_aniso_label
_atom_site_aniso_U_11
_atom_site_aniso_U_22
_atom_site_aniso_U_33
_atom_site_aniso_U_12
_atom_site_aniso_U_13
_atom_site_aniso_U_23
Co1 0.0523(5) 0.0382(4) 0.0461(5) 0.0017(4) -0.0084(4) 0.0091(3)
Co2 0.0404(5) 0.0725(6) 0.0438(5) -0.0059(4) -0.0021(3) -0.0071(4)
Cl1 0.1258(19) 0.1247(19) 0.0787(14) -0.0667(16) -0.0084(13) -0.0163(13)
Cl2 0.0968(17) 0.164(2) 0.1122(19) 0.0177(16) 0.0395(15) -0.0352(17)
Cl3 0.0580(11) 0.0891(13) 0.0978(14) -0.0138(9) -0.0275(10) -0.0042(11)
Cl4 0.182(3) 0.0854(16) 0.149(2) 0.0540(17) -0.061(2) -0.0251(16)
Cl5 0.0759(13) 0.0715(13) 0.1123(17) -0.0065(10) 0.0126(12) -0.0282(12)
Cl6 0.0586(11) 0.0661(11) 0.0983(14) 0.0022(9) -0.0046(10) 0.0115(10)
O1 0.078(3) 0.040(2) 0.050(2) -0.009(2) -0.012(2) 0.0135(19)
O2 0.050(2) 0.061(3) 0.057(3) 0.010(2) -0.009(2) 0.015(2)
O3 0.036(2) 0.095(3) 0.049(2) 0.001(2) -0.0004(18) -0.021(2)
O4 0.057(3) 0.059(3) 0.056(3) 0.005(2) 0.005(2) -0.005(2)
O5 0.084(4) 0.105(5) 0.188(7) -0.010(4) 0.016(4) -0.014(5)
O6 0.180(7) 0.241(8) 0.144(6) -0.007(6) -0.018(5) -0.010(6)
O7 0.138(5) 0.101(4) 0.132(5) 0.013(4) 0.030(4) -0.033(4)
O8 0.099(5) 0.077(4) 0.271(10) -0.002(4) 0.037(5) -0.016(5)
O9 0.182(10) 0.161(10) 0.167(10) -0.074(7) -0.040(7) -0.021(7)
O9' 0.178(13) 0.166(13) 0.181(13) -0.020(9) -0.034(9) -0.036(9)
O10 0.097(6) 0.333(14) 0.258(11) 0.089(7) 0.061(7) 0.121(10)
O11 0.134(5) 0.165(6) 0.162(6) -0.002(5) 0.017(5) 0.058(5)
O12 0.201(7) 0.170(7) 0.231(8) 0.089(6) 0.021(6) 0.067(6)
N1 0.065(3) 0.034(3) 0.052(3) -0.004(2) -0.010(2) 0.015(2)
N2 0.058(3) 0.042(3) 0.053(3) -0.002(2) -0.009(2) 0.005(2)
N3 0.064(3) 0.048(3) 0.042(3) 0.003(2) -0.006(3) 0.008(2)
N4 0.057(3) 0.050(3) 0.055(3) 0.006(2) -0.004(2) 0.005(2)
N5 0.043(3) 0.061(3) 0.047(3) -0.001(2) 0.003(2) -0.007(2)
N6 0.062(3) 0.067(4) 0.056(3) -0.004(3) -0.005(3) -0.012(3)
N7 0.039(3) 0.106(5) 0.042(3) -0.013(3) -0.001(2) -0.010(3)
N8 0.062(4) 0.093(5) 0.081(4) -0.015(3) -0.015(3) 0.025(3)
C1 0.059(4) 0.046(3) 0.049(4) -0.005(3) -0.008(3) 0.005(3)
C2 0.045(3) 0.053(4) 0.052(4) -0.002(3) -0.005(3) 0.008(3)
C3 0.067(4) 0.053(4) 0.063(4) -0.015(3) -0.005(3) 0.012(3)
C4 0.084(5) 0.058(4) 0.083(5) -0.020(4) 0.003(4) 0.002(4)
C5 0.062(4) 0.075(5) 0.066(5) -0.024(4) -0.004(3) -0.011(4)
C6 0.056(4) 0.069(4) 0.052(4) -0.009(3) 0.005(3) 0.000(3)
C7 0.060(4) 0.053(4) 0.042(3) 0.005(3) -0.008(3) 0.011(3)
C8 0.083(5) 0.056(4) 0.054(4) -0.006(3) -0.012(3) 0.024(3)
C9 0.078(5) 0.042(4) 0.077(5) -0.004(3) -0.006(4) 0.011(3)
C10 0.064(4) 0.052(4) 0.073(5) -0.002(3) 0.009(4) -0.008(3)
C11 0.101(6) 0.050(4) 0.113(7) -0.004(4) 0.022(5) -0.019(4)
C12 0.093(6) 0.089(6) 0.067(5) -0.004(4) -0.016(4) -0.020(4)
C13 0.061(4) 0.043(3) 0.055(4) 0.002(3) 0.001(3) -0.009(3)
C14 0.052(4) 0.036(3) 0.062(4) 0.002(3) -0.001(3) -0.009(3)
C15 0.058(4) 0.058(4) 0.082(5) 0.000(3) -0.014(4) 0.002(4)
C16 0.064(5) 0.070(5) 0.096(6) 0.012(4) -0.004(4) -0.017(4)
C17 0.072(5) 0.084(5) 0.081(6) 0.009(4) 0.010(4) -0.030(4)
C18 0.086(5) 0.079(5) 0.053(4) 0.018(4) -0.001(4) -0.009(4)
C19 0.077(5) 0.049(4) 0.049(4) 0.007(3) -0.009(3) 0.004(3)
C20 0.073(5) 0.081(5) 0.049(4) 0.025(4) -0.013(3) 0.012(3)
C21 0.064(4) 0.076(5) 0.056(4) 0.019(4) -0.014(3) 0.001(3)
C22 0.062(4) 0.047(4) 0.059(4) 0.000(3) 0.005(3) 0.009(3)
C23 0.062(4) 0.083(5) 0.081(5) 0.001(4) -0.001(4) 0.007(4)
C24 0.070(5) 0.117(7) 0.079(5) 0.007(5) 0.002(4) -0.022(5)
C25 0.041(3) 0.050(3) 0.049(3) 0.012(3) -0.003(3) -0.005(3)
C26 0.049(4) 0.057(4) 0.044(3) 0.005(3) -0.004(3) -0.003(3)
C27 0.053(4) 0.063(4) 0.052(4) 0.009(3) -0.004(3) -0.011(3)
C28 0.072(5) 0.060(4) 0.052(4) 0.009(3) -0.020(3) -0.014(3)
C29 0.052(4) 0.045(3) 0.058(4) -0.002(3) -0.019(3) 0.001(3)
C30 0.034(3) 0.051(4) 0.064(4) -0.002(3) -0.002(3) 0.000(3)
C31 0.042(3) 0.058(4) 0.049(3) 0.006(3) 0.006(3) -0.007(3)
C32 0.063(4) 0.076(5) 0.049(4) -0.004(3) 0.006(3) -0.021(3)
C33 0.084(5) 0.092(5) 0.047(4) -0.002(4) 0.000(4) -0.019(4)
C34 0.086(5) 0.070(5) 0.061(4) 0.017(4) -0.034(4) -0.018(4)
C35 0.143(9) 0.143(9) 0.154(10) -0.053(7) -0.083(8) 0.084(8)
C36 0.072(5) 0.119(7) 0.105(7) 0.001(5) -0.035(5) -0.010(5)
C37 0.054(4) 0.079(5) 0.054(4) -0.002(4) -0.017(3) -0.009(3)
C38 0.054(4) 0.076(5) 0.057(4) 0.009(4) -0.015(3) -0.014(4)
C39 0.077(5) 0.064(5) 0.128(7) 0.007(4) -0.014(5) -0.005(5)
C40 0.107(8) 0.073(6) 0.131(8) 0.006(5) -0.025(6) 0.002(5)
C41 0.114(8) 0.072(6) 0.094(6) 0.022(6) -0.035(6) -0.013(5)
C42 0.081(5) 0.088(6) 0.067(5) 0.032(5) -0.030(4) -0.024(4)
C43 0.059(4) 0.101(6) 0.055(4) 0.032(4) -0.024(3) -0.031(4)
C44 0.053(5) 0.134(8) 0.087(6) 0.001(5) -0.001(4) -0.012(5)
C45 0.068(5) 0.114(7) 0.113(7) -0.029(5) 0.031(5) -0.007(6)
C46 0.111(7) 0.069(5) 0.076(5) -0.034(5) 0.035(5) -0.019(4)
C47 0.185(12) 0.118(8) 0.127(9) -0.077(8) -0.018(8) 0.029(7)
C48 0.088(6) 0.079(6) 0.202(11) 0.005(5) -0.015(7) 0.062(7)

loop_
_atom_type_symbol
_atom_type_description
_atom_type_scat_dispersion_real
_atom_type_scat_dispersion_imag
_atom_type_scat_source
C C 0.0033 0.0016 'International Tables Vol C Tables 4.2.6.8 and 6.1.1.4'
H H 0.0000 0.0000 'International Tables Vol C Tables 4.2.6.8 and 6.1.1.4'
N N 0.0061 0.0033 'International Tables Vol C Tables 4.2.6.8 and 6.1.1.4'
O O 0.0106 0.0060 'International Tables Vol C Tables 4.2.6.8 and 6.1.1.4'
Cl Cl 0.1484 0.1585 'International Tables Vol C Tables 4.2.6.8 and 6.1.1.4'
Co Co 0.3494 0.9721 'International Tables Vol C Tables 4.2.6.8 and 6.1.1.4'

loop_
_geom_angle_atom_site_label_1
_geom_angle_atom_site_label_2
_geom_angle_atom_site_label_3
_geom_angle
_geom_angle_publ_flag
O2 Co1 O1 91.53(18) y
O2 Co1 N1 83.61(19) y
O1 Co1 N1 93.19(18) y
O2 Co1 N3 93.4(2) y
O1 Co1 N3 85.11(19) y
N1 Co1 N3 176.5(2) y
O2 Co1 N4 175.9(2) y
O1 Co1 N4 84.67(19) y
N1 Co1 N4 98.0(2) y
N3 Co1 N4 84.9(2) y
O2 Co1 N2 88.23(19) y
O1 Co1 N2 178.57(18) y
N1 Co1 N2 85.38(19) y
N3 Co1 N2 96.3(2) y
N4 Co1 N2 95.6(2) y
O4 Co2 O3 90.54(19) y
O4 Co2 N5 83.9(2) y
O3 Co2 N5 94.23(18) y
O4 Co2 N7 92.5(2) y
O3 Co2 N7 86.55(19) y
N5 Co2 N7 176.3(2) y
O4 Co2 N8 173.7(2) y
O3 Co2 N8 84.9(2) y
N5 Co2 N8 100.8(2) y
N7 Co2 N8 82.9(3) y
O4 Co2 N6 91.6(2) y
O3 Co2 N6 177.0(2) y
N5 Co2 N6 83.9(2) y
N7 Co2 N6 95.5(2) y
N8 Co2 N6 93.1(2) y
O8 Cl5 O7 115.6(5) ?
O8 Cl5 O5 114.6(4) ?
O7 Cl5 O5 114.7(4) ?
O8 Cl5 O6 105.7(6) ?
O7 Cl5 O6 101.0(5) ?
O5 Cl5 O6 102.8(5) ?
O10 Cl6 O12 120.7(6) ?
O10 Cl6 O9 95.2(7) ?
O12 Cl6 O9 89.3(6) ?
O10 Cl6 O11 117.9(5) ?
O12 Cl6 O11 121.0(5) ?
O9 Cl6 O11 92.4(6) ?
O10 Cl6 O9' 90.1(7) ?
O12 Cl6 O9' 86.7(6) ?
O9 Cl6 O9' 174.5(8) ?
O11 Cl6 O9' 86.5(7) ?
C2 O1 Co1 127.2(3) ?
C14 O2 Co1 127.2(4) ?
C26 O3 Co2 124.1(4) ?
C38 O4 Co2 125.5(4) ?
C7 N1 C8 119.4(5) ?
C7 N1 Co1 125.8(4) ?
C8 N1 Co1 113.4(4) ?
C9 N2 C10 111.5(5) ?
C9 N2 Co1 104.3(3) ?
C10 N2 Co1 120.3(4) ?
C9 N2 H2A 106.7 ?
C10 N2 H2A 106.7 ?
Co1 N2 H2A 106.7 ?
C19 N3 C20 119.9(5) ?
C19 N3 Co1 125.9(4) ?
C20 N3 Co1 113.0(4) ?
C21 N4 C22 115.1(5) ?
C21 N4 Co1 107.0(4) ?
C22 N4 Co1 123.0(4) ?
C21 N4 H4A 103.0 ?
C22 N4 H4A 103.0 ?
Co1 N4 H4A 103.0 ?
C31 N5 C32 119.7(5) ?
C31 N5 Co2 123.6(4) ?
C32 N5 Co2 114.6(4) ?
C33 N6 C34 114.7(5) ?
C33 N6 Co2 106.7(4) ?
C34 N6 Co2 121.9(4) ?
C33 N6 H6A 103.8 ?
C34 N6 H6A 103.8 ?
Co2 N6 H6A 103.8 ?
C43 N7 C44 121.7(7) ?
C43 N7 Co2 123.8(5) ?
C44 N7 Co2 114.2(5) ?
C45 N8 C46 121.8(6) ?
C45 N8 Co2 107.6(5) ?
C46 N8 Co2 120.2(5) ?
C45 N8 H8C 100.8 ?
C46 N8 H8C 100.8 ?
Co2 N8 H8C 100.8 ?
C6 C1 C2 119.5(5) ?
C6 C1 C7 118.4(5) ?
C2 C1 C7 122.1(5) ?
O1 C2 C3 118.6(5) ?
O1 C2 C1 124.1(5) ?
C3 C2 C1 117.3(5) ?
C4 C3 C2 122.4(6) ?
C4 C3 H3 118.8 ?
C2 C3 H3 118.8 ?
C3 C4 C5 119.5(6) ?
C3 C4 H4 120.2 ?
C5 C4 H4 120.2 ?
C6 C5 C4 120.9(6) ?
C6 C5 Cl1 120.5(6) ?
C4 C5 Cl1 118.6(5) ?
C5 C6 C1 120.0(6) ?
C5 C6 H6 120.0 ?
C1 C6 H6 120.0 ?
N1 C7 C1 125.3(5) ?
N1 C7 H7 117.4 ?
C1 C7 H7 117.4 ?
N1 C8 C9 107.6(5) ?
N1 C8 H8A 110.2 ?
C9 C8 H8A 110.2 ?
N1 C8 H8B 110.2 ?
C9 C8 H8B 110.2 ?
H8A C8 H8B 108.5 ?
N2 C9 C8 108.8(5) ?
N2 C9 H9A 109.9 ?
C8 C9 H9A 109.9 ?
N2 C9 H9B 109.9 ?
C8 C9 H9B 109.9 ?
H9A C9 H9B 108.3 ?
N2 C10 C12 111.5(5) ?
N2 C10 C11 113.3(6) ?
C12 C10 C11 108.5(6) ?
N2 C10 H10 107.8 ?
C12 C10 H10 107.8 ?
C11 C10 H10 107.8 ?
C10 C11 H11A 109.5 ?
C10 C11 H11B 109.5 ?
H11A C11 H11B 109.5 ?
C10 C11 H11C 109.5 ?
H11A C11 H11C 109.5 ?
H11B C11 H11C 109.5 ?
C10 C12 H12A 109.5 ?
C10 C12 H12B 109.5 ?
H12A C12 H12B 109.5 ?
C10 C12 H12C 109.5 ?
H12A C12 H12C 109.5 ?
H12B C12 H12C 109.5 ?
C18 C13 C19 118.5(6) ?
C18 C13 C14 119.2(6) ?
C19 C13 C14 122.1(6) ?
O2 C14 C15 118.1(6) ?
O2 C14 C13 124.1(5) ?
C15 C14 C13 117.8(6) ?
C16 C15 C14 122.4(7) ?
C16 C15 H15 118.8 ?
C14 C15 H15 118.8 ?
C15 C16 C17 119.6(7) ?
C15 C16 H16 120.2 ?
C17 C16 H16 120.2 ?
C18 C17 C16 119.5(7) ?
C18 C17 Cl2 121.8(7) ?
C16 C17 Cl2 118.7(6) ?
C17 C18 C13 121.5(7) ?
C17 C18 H18 119.3 ?
C13 C18 H18 119.3 ?
N3 C19 C13 126.3(6) ?
N3 C19 H19 116.9 ?
C13 C19 H19 116.9 ?
N3 C20 C21 109.2(5) ?
N3 C20 H20A 109.8 ?
C21 C20 H20A 109.8 ?
N3 C20 H20B 109.8 ?
C21 C20 H20B 109.8 ?
H20A C20 H20B 108.3 ?
N4 C21 C20 107.5(5) ?
N4 C21 H21A 110.2 ?
C20 C21 H21A 110.2 ?
N4 C21 H21B 110.2 ?
C20 C21 H21B 110.2 ?
H21A C21 H21B 108.5 ?
N4 C22 C24 108.7(5) ?
N4 C22 C23 114.6(5) ?
C24 C22 C23 108.6(6) ?
N4 C22 H22 108.3 ?
C24 C22 H22 108.3 ?
C23 C22 H22 108.3 ?
C22 C23 H23A 109.5 ?
C22 C23 H23B 109.5 ?
H23A C23 H23B 109.5 ?
C22 C23 H23C 109.5 ?
H23A C23 H23C 109.5 ?
H23B C23 H23C 109.5 ?
C22 C24 H24A 109.5 ?
C22 C24 H24B 109.5 ?
H24A C24 H24B 109.5 ?
C22 C24 H24C 109.5 ?
H24A C24 H24C 109.5 ?
H24B C24 H24C 109.5 ?
C26 C25 C30 120.3(5) ?
C26 C25 C31 122.0(5) ?
C30 C25 C31 117.6(5) ?
O3 C26 C25 125.9(5) ?
O3 C26 C27 117.0(5) ?
C25 C26 C27 117.1(5) ?
C28 C27 C26 120.5(6) ?
C28 C27 H27 119.7 ?
C26 C27 H27 119.7 ?
C29 C28 C27 121.8(6) ?
C29 C28 H28 119.1 ?
C27 C28 H28 119.1 ?
C28 C29 C30 119.6(6) ?
C28 C29 Cl3 120.9(5) ?
C30 C29 Cl3 119.3(5) ?
C29 C30 C25 120.1(6) ?
C29 C30 H30 119.9 ?
C25 C30 H30 119.9 ?
N5 C31 C25 125.2(5) ?
N5 C31 H31 117.4 ?
C25 C31 H31 117.4 ?
N5 C32 C33 106.3(5) ?
N5 C32 H32A 110.5 ?
C33 C32 H32A 110.5 ?
N5 C32 H32B 110.5 ?
C33 C32 H32B 110.5 ?
H32A C32 H32B 108.7 ?
N6 C33 C32 108.7(5) ?
N6 C33 H33A 110.0 ?
C32 C33 H33A 110.0 ?
N6 C33 H33B 110.0 ?
C32 C33 H33B 110.0 ?
H33A C33 H33B 108.3 ?
C35 C34 C36 114.5(7) ?
C35 C34 N6 114.0(7) ?
C36 C34 N6 111.3(6) ?
C35 C34 H34 105.3 ?
C36 C34 H34 105.3 ?
N6 C34 H34 105.3 ?
C34 C35 H35A 109.5 ?
C34 C35 H35B 109.5 ?
H35A C35 H35B 109.5 ?
C34 C35 H35C 109.5 ?
H35A C35 H35C 109.5 ?
H35B C35 H35C 109.5 ?
C34 C36 H36A 109.5 ?
C34 C36 H36B 109.5 ?
H36A C36 H36B 109.5 ?
C34 C36 H36C 109.5 ?
H36A C36 H36C 109.5 ?
H36B C36 H36C 109.5 ?
C43 C37 C38 120.4(7) ?
C43 C37 C42 118.9(7) ?
C38 C37 C42 120.7(8) ?
O4 C38 C37 126.3(7) ?
O4 C38 C39 118.0(6) ?
C37 C38 C39 115.7(7) ?
C40 C39 C38 122.9(9) ?
C40 C39 H39 118.5 ?
C38 C39 H39 118.5 ?
C41 C40 C39 119.8(9) ?
C41 C40 H40 120.1 ?
C39 C40 H40 120.1 ?
C40 C41 C42 120.9(8) ?
C40 C41 Cl4 119.2(9) ?
C42 C41 Cl4 119.8(8) ?
C41 C42 C37 119.9(8) ?
C41 C42 H42 120.0 ?
C37 C42 H42 120.0 ?
N7 C43 C37 128.1(7) ?
N7 C43 H43 115.9 ?
C37 C43 H43 115.9 ?
C45 C44 N7 110.5(7) ?
C45 C44 H44A 109.6 ?
N7 C44 H44A 109.6 ?
C45 C44 H44B 109.6 ?
N7 C44 H44B 109.6 ?
H44A C44 H44B 108.1 ?
C44 C45 N8 111.8(7) ?
C44 C45 H45A 109.3 ?
N8 C45 H45A 109.3 ?
C44 C45 H45B 109.3 ?
N8 C45 H45B 109.3 ?
H45A C45 H45B 107.9 ?
N8 C46 C48 108.6(6) ?
N8 C46 C47 113.3(8) ?
C48 C46 C47 107.3(8) ?
N8 C46 H46 109.2 ?
C48 C46 H46 109.2 ?
C47 C46 H46 109.2 ?
C46 C47 H47A 109.5 ?
C46 C47 H47B 109.5 ?
H47A C47 H47B 109.5 ?
C46 C47 H47C 109.5 ?
H47A C47 H47C 109.5 ?
H47B C47 H47C 109.5 ?
C46 C48 H48A 109.5 ?
C46 C48 H48B 109.5 ?
H48A C48 H48B 109.5 ?
C46 C48 H48C 109.5 ?
H48A C48 H48C 109.5 ?
H48B C48 H48C 109.5 ?

loop_
_geom_bond_atom_site_label_1
_geom_bond_atom_site_label_2
_geom_bond_distance
_geom_bond_publ_flag
Co1 O1 1.891(4) y
Co1 O2 1.884(4) y
Co1 N1 1.903(5) y
Co1 N2 2.041(5) y
Co1 N3 1.907(5) y
Co1 N4 2.012(5) y
Co2 O3 1.887(4) y
Co2 O4 1.886(4) y
Co2 N5 1.905(5) y
Co2 N6 2.016(5) y
Co2 N7 1.933(6) y
Co2 N8 1.988(6) y
Cl1 C5 1.751(6) ?
Cl2 C17 1.744(8) ?
Cl3 C29 1.729(6) ?
Cl4 C41 1.755(9) ?
Cl5 O8 1.367(7) ?
Cl5 O7 1.389(6) ?
Cl5 O5 1.409(6) ?
Cl5 O6 1.487(9) ?
Cl6 O10 1.322(7) ?
Cl6 O12 1.333(7) ?
Cl6 O9 1.370(10) ?
Cl6 O11 1.373(6) ?
Cl6 O9' 1.392(12) ?
O1 C2 1.302(6) ?
O2 C14 1.301(7) ?
O3 C26 1.308(7) ?
O4 C38 1.303(7) ?
N1 C7 1.279(7) ?
N1 C8 1.465(7) ?
N2 C9 1.488(7) ?
N2 C10 1.518(8) ?
N2 H2A 0.91 ?
N3 C19 1.283(8) ?
N3 C20 1.473(7) ?
N4 C21 1.474(7) ?
N4 C22 1.497(8) ?
N4 H4A 0.91 ?
N5 C31 1.283(7) ?
N5 C32 1.460(7) ?
N6 C33 1.460(8) ?
N6 C34 1.512(8) ?
N6 H6A 0.91 ?
N7 C43 1.309(9) ?
N7 C44 1.451(9) ?
N8 C45 1.446(9) ?
N8 C46 1.504(10) ?
N8 H8C 0.91 ?
C1 C6 1.401(8) ?
C1 C2 1.423(8) ?
C1 C7 1.426(8) ?
C2 C3 1.390(8) ?
C3 C4 1.360(9) ?
C3 H3 0.93 ?
C4 C5 1.380(9) ?
C4 H4 0.93 ?
C5 C6 1.364(9) ?
C6 H6 0.93 ?
C7 H7 0.93 ?
C8 C9 1.494(9) ?
C8 H8A 0.97 ?
C8 H8B 0.97 ?
C9 H9A 0.97 ?
C9 H9B 0.97 ?
C10 C12 1.521(9) ?
C10 C11 1.527(9) ?
C10 H10 0.98 ?
C11 H11A 0.96 ?
C11 H11B 0.96 ?
C11 H11C 0.96 ?
C12 H12A 0.96 ?
C12 H12B 0.96 ?
C12 H12C 0.96 ?
C13 C18 1.394(9) ?
C13 C19 1.412(9) ?
C13 C14 1.418(8) ?
C14 C15 1.388(8) ?
C15 C16 1.371(10) ?
C15 H15 0.93 ?
C16 C17 1.392(10) ?
C16 H16 0.93 ?
C17 C18 1.373(10) ?
C18 H18 0.93 ?
C19 H19 0.93 ?
C20 C21 1.494(9) ?
C20 H20A 0.97 ?
C20 H20B 0.97 ?
C21 H21A 0.97 ?
C21 H21B 0.97 ?
C22 C24 1.520(9) ?
C22 C23 1.529(8) ?
C22 H22 0.98 ?
C23 H23A 0.96 ?
C23 H23B 0.96 ?
C23 H23C 0.96 ?
C24 H24A 0.96 ?
C24 H24B 0.96 ?
C24 H24C 0.96 ?
C25 C26 1.401(8) ?
C25 C30 1.408(7) ?
C25 C31 1.424(8) ?
C26 C27 1.410(8) ?
C27 C28 1.364(8) ?
C27 H27 0.93 ?
C28 C29 1.363(9) ?
C28 H28 0.93 ?
C29 C30 1.364(8) ?
C30 H30 0.93 ?
C31 H31 0.93 ?
C32 C33 1.496(9) ?
C32 H32A 0.97 ?
C32 H32B 0.97 ?
C33 H33A 0.97 ?
C33 H33B 0.97 ?
C34 C35 1.455(11) ?
C34 C36 1.488(10) ?
C34 H34 0.98 ?
C35 H35A 0.96 ?
C35 H35B 0.96 ?
C35 H35C 0.96 ?
C36 H36A 0.96 ?
C36 H36B 0.96 ?
C36 H36C 0.96 ?
C37 C43 1.389(10) ?
C37 C38 1.393(9) ?
C37 C42 1.415(10) ?
C38 C39 1.407(10) ?
C39 C40 1.366(11) ?
C39 H39 0.93 ?
C40 C41 1.351(12) ?
C40 H40 0.93 ?
C41 C42 1.355(12) ?
C42 H42 0.93 ?
C43 H43 0.93 ?
C44 C45 1.436(11) ?
C44 H44A 0.97 ?
C44 H44B 0.97 ?
C45 H45A 0.97 ?
C45 H45B 0.97 ?
C46 C48 1.505(11) ?
C46 C47 1.522(11) ?
C46 H46 0.98 ?
C47 H47A 0.96 ?
C47 H47B 0.96 ?
C47 H47C 0.96 ?
C48 H48A 0.96 ?
C48 H48B 0.96 ?
C48 H48C 0.96 ?

loop_
_geom_hbond_atom_site_label_D
_geom_hbond_atom_site_label_H
_geom_hbond_atom_site_label_A
_geom_hbond_site_symmetry_A
_geom_hbond_distance_DH
_geom_hbond_distance_HA
_geom_hbond_distance_DA
_geom_hbond_angle_DHA
N2 H2A O11 3_666 0.91 2.27 3.130(9) 157
N4 H4A O9' 4_576 0.91 2.57 3.464(16) 168
N6 H6A O7 1_554 0.91 2.43 3.253(8) 151
C8 H8A O9 3_666 0.97 2.53 3.359(14) 143
C21 H21A Cl3 4_476 0.97 2.83 3.768(7) 163
